data_4333396
loop_
_publ_author_name
'Li, Bo'
'Zhang, Haitao'
'Huynh, Lan'
'Shatruk, Mikhael'
'Dikarev, Evgeny V.'

_publ_section_title
;
 Mo/Rh Carboxylate:&#x00A0; Heterometallic Compound Built of Homometallic
 Paddlewheel Units
;
_journal_issue 22
_journal_name_full 'Inorganic Chemistry'
_journal_page_first 9155
_journal_page_last 9159
_journal_paper_doi 10.1021/ic7009012
_journal_volume 46
_journal_year 2007
_chemical_formula_moiety 'Mo Rh (O2 C C F3)4 (O C4 H8)2'
_chemical_formula_sum 'C16 H16 F12 Mo O10 Rh'
_chemical_formula_weight 795.14
_chemical_melting_point ?
_chemical_name_systematic
; 
 tetrakis(mu2-trifluoroacetateo-O,O')-bis(tetrahydrofuran)
 -molybdenium(II)-rhodium(II)
;
_space_group_IT_number 2
_symmetry_cell_setting triclinic
_symmetry_space_group_name_Hall '-P 1'
_symmetry_space_group_name_H-M 'P -1'
_atom_sites_solution_hydrogens difmap
_atom_sites_solution_primary direct
_atom_sites_solution_secondary difmap
_audit_creation_method SHELXL-97
_cell_angle_alpha 64.1970(10)
_cell_angle_beta 77.887(2)
_cell_angle_gamma 77.401(2)
_cell_formula_units_Z 1
_cell_length_a 8.6220(9)
_cell_length_b 9.2046(9)
_cell_length_c 9.3268(10)
_cell_measurement_reflns_used 2812
_cell_measurement_temperature 173(2)
_cell_measurement_theta_max 28.05
_cell_measurement_theta_min 2.44
_cell_volume 644.76(12)
_computing_cell_refinement 'SMART, SAINT'
_computing_data_collection SMART
_computing_data_reduction SAINT
_computing_molecular_graphics 'SHELXP-93 (Sheldrick, 1993)'
_computing_publication_material 'SHELXCIF-93 (Sheldrick, 1993)'
_computing_structure_refinement 'SHELXL-97 (Sheldrick, 1997)'
_computing_structure_solution 'SHELXS-97 (Sheldrick, 1990)'
_diffrn_ambient_temperature 173(2)
_diffrn_measured_fraction_theta_full 0.896
_diffrn_measured_fraction_theta_max 0.896
_diffrn_measurement_device_type 'Bruker SMART APEX CCD'
_diffrn_measurement_method '0.3 deg wide \w exposures'
_diffrn_radiation_monochromator graphite
_diffrn_radiation_source 'fine-focus sealed tube'
_diffrn_radiation_type MoK\a
_diffrn_radiation_wavelength 0.71073
_diffrn_reflns_av_R_equivalents 0.0200
_diffrn_reflns_av_sigmaI/netI 0.0378
_diffrn_reflns_limit_h_max 11
_diffrn_reflns_limit_h_min -11
_diffrn_reflns_limit_k_max 11
_diffrn_reflns_limit_k_min -12
_diffrn_reflns_limit_l_max 12
_diffrn_reflns_limit_l_min -12
_diffrn_reflns_number 5561
_diffrn_reflns_theta_full 28.25
_diffrn_reflns_theta_max 28.25
_diffrn_reflns_theta_min 2.44
_diffrn_standards_decay_% 0
_diffrn_standards_interval_count na
_diffrn_standards_interval_time na
_diffrn_standards_number 'none (area detector data)'
_exptl_absorpt_coefficient_mu 1.260
_exptl_absorpt_correction_T_max 0.9282
_exptl_absorpt_correction_T_min 0.8950
_exptl_absorpt_correction_type 'multi-scan (SADABS)'
_exptl_crystal_colour violet
_exptl_crystal_density_diffrn 2.048
_exptl_crystal_density_meas ?
_exptl_crystal_density_method none
_exptl_crystal_description block
_exptl_crystal_F_000 387
_exptl_crystal_size_max 0.09
_exptl_crystal_size_mid 0.08
_exptl_crystal_size_min 0.06
_refine_diff_density_max 0.769
_refine_diff_density_min -0.640
_refine_diff_density_rms 0.109
_refine_ls_extinction_coef noref
_refine_ls_extinction_method none
_refine_ls_goodness_of_fit_ref 1.025
_refine_ls_hydrogen_treatment refall
_refine_ls_matrix_type full
_refine_ls_number_parameters 232
_refine_ls_number_reflns 2861
_refine_ls_number_restraints 36
_refine_ls_restrained_S_all 1.081
_refine_ls_R_factor_all 0.0617
_refine_ls_R_factor_gt 0.0448
_refine_ls_shift/su_max 0.001
_refine_ls_shift/su_mean 0.000
_refine_ls_structure_factor_coef Fsqd
_refine_ls_weighting_details 'calc w=1/[\s^2^(Fo^2^)+(0.0612P)^2^+0.5043P] where P=(Fo^2^+2Fc^2^)/3'
_refine_ls_weighting_scheme calc
_refine_ls_wR_factor_gt 0.1039
_refine_ls_wR_factor_ref 0.1126
_reflns_number_gt 2229
_reflns_number_total 2861
_reflns_threshold_expression >2sigma(I)
_cod_data_source_file ic7009012sup1.cif
_cod_data_source_block '[(MoRh)(O2CCF3)4](THF)2_(2)'
_cod_depositor_comments
;
The following automatic conversions were performed:

'_chemical_melting_point' value 'not measured' was changed to '?' -
the value is undefined or not given.

Automatic conversion script
Id: cif_fix_values 1891 2012-01-12 08:04:46Z andrius 

The following automatic conversions were performed:

'_exptl_crystal_density_meas' value 'not measured' was changed to '?'
- the value is perceived as not measured.

Automatic conversion script
Id: cif_fix_values 3008 2015-01-20 13:52:24Z robertas 
;
_cod_database_code 4333396

loop_
_symmetry_equiv_pos_as_xyz
'x, y, z'
'-x, -y, -z'

loop_
_atom_site_label
_atom_site_type_symbol
_atom_site_fract_x
_atom_site_fract_y
_atom_site_fract_z
_atom_site_U_iso_or_equiv
_atom_site_adp_type
_atom_site_occupancy
_atom_site_symmetry_multiplicity
_atom_site_calc_flag
_atom_site_refinement_flags
_atom_site_disorder_assembly
_atom_site_disorder_group
Rh1 Rh 1.04854(4) -0.02764(5) 0.88743(5) 0.03604(16) Uani 0.48(4) 1 d P . .
Mo1 Mo 1.04854(4) -0.02764(5) 0.88743(5) 0.03604(16) Uani 0.52(4) 1 d P . .
O1 O 0.8494(4) -0.1369(4) 0.9284(4) 0.0403(8) Uani 1 1 d . A .
O2 O 0.9343(4) 0.1974(4) 0.7472(4) 0.0426(8) Uani 1 1 d . B .
O3 O 1.2465(4) 0.0828(4) 0.8521(4) 0.0414(8) Uani 1 1 d . . .
O4 O 1.1598(4) -0.2510(4) 1.0334(4) 0.0409(8) Uani 1 1 d . . .
O5 O 1.1425(4) -0.0858(4) 0.6637(4) 0.0459(9) Uani 1 1 d . . .
C1 C 0.7508(5) -0.1417(6) 1.0514(6) 0.0408(11) Uani 1 1 d . . .
C2 C 0.6119(7) -0.2386(6) 1.0888(7) 0.0517(14) Uani 1 1 d D A 1
F1 F 0.4731(11) -0.1604(15) 1.137(2) 0.023(2) Uiso 0.33 1 d PD A 1
F2 F 0.6459(13) -0.3837(11) 1.2074(15) 0.035(2) Uiso 0.33 1 d PD A 1
F3 F 0.5876(15) -0.2583(19) 0.9609(13) 0.038(3) Uiso 0.33 1 d PD A 1
F1X F 0.4836(15) -0.1955(18) 1.1730(16) 0.066(6) Uiso 0.33 1 d PD A 2
F2X F 0.6586(15) -0.3950(13) 1.1481(18) 0.076(5) Uiso 0.33 1 d PD A 2
F3X F 0.5607(16) -0.2118(17) 0.9419(13) 0.063(5) Uiso 0.33 1 d PD A 2
F1Y F 0.4720(14) -0.1563(17) 1.0985(17) 0.060(6) Uiso 0.33 1 d PD A 3
F2Y F 0.6245(15) -0.3645(14) 1.2475(13) 0.061(4) Uiso 0.33 1 d PD A 3
F3Y F 0.6211(15) -0.3180(15) 1.0036(15) 0.062(4) Uiso 0.33 1 d PD A 3
C3 C 0.8616(6) 0.2853(6) 0.8194(7) 0.0426(12) Uani 1 1 d . . .
C4 C 0.7923(7) 0.4591(7) 0.7124(8) 0.0561(15) Uani 1 1 d D B 1
F4 F 0.749(2) 0.4650(17) 0.5788(15) 0.041(3) Uiso 0.33 1 d PD B 1
F5 F 0.6576(13) 0.5090(15) 0.8021(14) 0.035(3) Uiso 0.33 1 d PD B 1
F6 F 0.9055(11) 0.5535(12) 0.6725(17) 0.039(2) Uiso 0.33 1 d PD B 1
F4X F 0.7994(19) 0.4946(19) 0.5608(14) 0.082(5) Uiso 0.33 1 d PD B 2
F5X F 0.6460(12) 0.5080(17) 0.7622(17) 0.060(4) Uiso 0.33 1 d PD B 2
F6X F 0.8720(17) 0.5665(17) 0.7290(19) 0.086(5) Uiso 0.33 1 d PD B 2
F4Y F 0.7099(17) 0.457(2) 0.6035(16) 0.071(6) Uiso 0.33 1 d PD B 3
F5Y F 0.6984(15) 0.5434(16) 0.7820(16) 0.063(4) Uiso 0.33 1 d PD B 3
F6Y F 0.9109(14) 0.5463(15) 0.6190(16) 0.072(5) Uiso 0.33 1 d PD B 3
C5 C 1.2107(8) 0.0383(7) 0.5150(7) 0.0533(14) Uani 1 1 d . . .
C6 C 1.3226(9) -0.0543(9) 0.4280(8) 0.0631(17) Uani 1 1 d . . .
C7 C 1.3698(9) -0.2184(9) 0.5590(9) 0.0688(18) Uani 1 1 d . . .
C8 C 1.2203(10) -0.2446(8) 0.6752(10) 0.071(2) Uani 1 1 d . . .
H5A H 1.114(7) 0.101(7) 0.464(7) 0.056(16) Uiso 1 1 d . . .
H6A H 1.418(11) 0.000(11) 0.379(10) 0.11(3) Uiso 1 1 d . . .
H7A H 1.463(10) -0.187(10) 0.608(10) 0.12(3) Uiso 1 1 d . . .
H8A H 1.231(8) -0.305(9) 0.777(9) 0.07(2) Uiso 1 1 d . . .
H5B H 1.272(7) 0.095(7) 0.549(7) 0.062(18) Uiso 1 1 d . . .
H6B H 1.281(9) -0.057(9) 0.343(9) 0.10(3) Uiso 1 1 d . . .
H7B H 1.284(8) -0.246(9) 0.513(9) 0.08(2) Uiso 1 1 d . . .
H8B H 1.129(10) -0.285(10) 0.625(10) 0.12(3) Uiso 1 1 d . . .

loop_
_atom_site_aniso_label
_atom_site_aniso_U_11
_atom_site_aniso_U_22
_atom_site_aniso_U_33
_atom_site_aniso_U_23
_atom_site_aniso_U_13
_atom_site_aniso_U_12
Rh1 0.0313(2) 0.0296(2) 0.0446(3) -0.01344(17) -0.00446(15) -0.00336(14)
Mo1 0.0313(2) 0.0296(2) 0.0446(3) -0.01344(17) -0.00446(15) -0.00336(14)
O1 0.0374(18) 0.0356(18) 0.050(2) -0.0195(16) -0.0049(15) -0.0065(14)
O2 0.0438(19) 0.0343(18) 0.045(2) -0.0116(16) -0.0064(15) -0.0064(14)
O3 0.0369(18) 0.0406(19) 0.047(2) -0.0193(17) -0.0015(14) -0.0060(14)
O4 0.0391(18) 0.0337(17) 0.048(2) -0.0156(16) -0.0075(15) -0.0012(13)
O5 0.051(2) 0.0371(19) 0.047(2) -0.0186(16) 0.0044(16) -0.0077(15)
C1 0.032(2) 0.034(3) 0.052(3) -0.014(2) -0.005(2) -0.0026(19)
C2 0.047(3) 0.038(3) 0.068(4) -0.023(3) -0.003(3) -0.004(2)
C3 0.035(3) 0.034(3) 0.056(3) -0.015(2) -0.008(2) -0.0049(19)
C4 0.048(3) 0.042(3) 0.076(4) -0.020(3) -0.011(3) -0.006(2)
C5 0.056(3) 0.044(3) 0.051(3) -0.011(3) -0.009(3) -0.007(3)
C6 0.071(4) 0.065(4) 0.057(4) -0.029(3) 0.000(3) -0.017(3)
C7 0.064(4) 0.067(4) 0.074(5) -0.034(4) -0.008(3) 0.005(3)
C8 0.094(5) 0.040(3) 0.065(4) -0.024(3) 0.014(4) -0.004(3)

loop_
_atom_type_symbol
_atom_type_description
_atom_type_scat_dispersion_real
_atom_type_scat_dispersion_imag
_atom_type_scat_source
C C 0.0033 0.0016 'International Tables Vol C Tables 4.2.6.8 and 6.1.1.4'
H H 0.0000 0.0000 'International Tables Vol C Tables 4.2.6.8 and 6.1.1.4'
O O 0.0106 0.0060 'International Tables Vol C Tables 4.2.6.8 and 6.1.1.4'
F F 0.0171 0.0103 'International Tables Vol C Tables 4.2.6.8 and 6.1.1.4'
Mo Mo -1.6832 0.6857 'International Tables Vol C Tables 4.2.6.8 and 6.1.1.4'
Rh Rh -1.1178 0.9187 'International Tables Vol C Tables 4.2.6.8 and 6.1.1.4'

loop_
_geom_angle_atom_site_label_1
_geom_angle_atom_site_label_2
_geom_angle_atom_site_label_3
_geom_angle
_geom_angle_site_symmetry_1
_geom_angle_site_symmetry_3
_geom_angle_publ_flag
O1 Rh1 O4 87.99(13) . . y
O1 Rh1 O2 91.92(13) . . y
O4 Rh1 O2 178.31(14) . . y
O1 Rh1 O3 178.46(13) . . y
O4 Rh1 O3 91.84(13) . . y
O2 Rh1 O3 88.21(13) . . y
O1 Rh1 O5 89.83(13) . . ?
O4 Rh1 O5 90.92(13) . . ?
O2 Rh1 O5 90.77(13) . . ?
O3 Rh1 O5 91.71(13) . . ?
O1 Rh1 Mo1 89.26(10) . 2_757 y
O4 Rh1 Mo1 88.84(10) . 2_757 y
O2 Rh1 Mo1 89.47(10) . 2_757 y
O3 Rh1 Mo1 89.21(10) . 2_757 y
O5 Rh1 Mo1 179.06(10) . 2_757 y
O1 Rh1 Rh1 89.26(10) . 2_757 ?
O4 Rh1 Rh1 88.84(10) . 2_757 ?
O2 Rh1 Rh1 89.47(10) . 2_757 ?
O3 Rh1 Rh1 89.21(10) . 2_757 ?
O5 Rh1 Rh1 179.06(10) . 2_757 y
Mo1 Rh1 Rh1 0.0 2_757 2_757 ?
C1 O1 Rh1 116.2(3) . . ?
C3 O2 Rh1 116.0(3) . . ?
C1 O3 Rh1 116.4(3) 2_757 . ?
C3 O4 Rh1 116.9(3) 2_757 . ?
C8 O5 C5 109.2(4) . . ?
C8 O5 Rh1 122.5(4) . . ?
C5 O5 Rh1 119.7(3) . . ?
O3 C1 O1 128.8(5) 2_757 . ?
O3 C1 C2 115.9(5) 2_757 . ?
O1 C1 C2 115.3(5) . . ?
F2 C2 F3 109.8(10) . . ?
F2 C2 F1 108.9(10) . . ?
F3 C2 F1 107.0(10) . . ?
F2 C2 C1 107.8(6) . . ?
F3 C2 C1 112.8(7) . . ?
F1 C2 C1 110.4(6) . . ?
O4 C3 O2 128.6(5) 2_757 . ?
O4 C3 C4 115.6(5) 2_757 . ?
O2 C3 C4 115.7(5) . . ?
F6 C4 F4 110.1(11) . . ?
F6 C4 F5 110.8(10) . . ?
F4 C4 F5 109.4(10) . . ?
F6 C4 C3 107.4(6) . . ?
F4 C4 C3 111.5(7) . . ?
F5 C4 C3 107.6(6) . . ?
O5 C5 C6 105.4(5) . . ?
C5 C6 C7 104.2(6) . . ?
C8 C7 C6 102.6(6) . . ?
O5 C8 C7 106.2(5) . . ?

loop_
_geom_bond_atom_site_label_1
_geom_bond_atom_site_label_2
_geom_bond_distance
_geom_bond_site_symmetry_2
_geom_bond_publ_flag
Rh1 O1 2.061(3) . y
Rh1 O4 2.062(3) . y
Rh1 O2 2.064(3) . y
Rh1 O3 2.070(3) . y
Rh1 O5 2.318(4) . y
Rh1 Mo1 2.3186(8) 2_757 y
Rh1 Rh1 2.3186(8) 2_757 y
O1 C1 1.266(6) . ?
O2 C3 1.256(6) . ?
O3 C1 1.243(6) 2_757 ?
O4 C3 1.249(6) 2_757 ?
O5 C8 1.437(7) . ?
O5 C5 1.464(7) . ?
C1 O3 1.243(6) 2_757 ?
C1 C2 1.540(7) . ?
C2 F2 1.331(9) . ?
C2 F3 1.345(10) . ?
C2 F1 1.354(9) . ?
C3 O4 1.249(6) 2_757 ?
C3 C4 1.534(7) . ?
C4 F6 1.335(10) . ?
C4 F4 1.350(11) . ?
C4 F5 1.398(10) . ?
C5 C6 1.493(9) . ?
C6 C7 1.508(10) . ?
C7 C8 1.489(10) . ?
